data_1543443
loop_
_publ_author_name
'MacLeod, K. Cory'
'McWilliams, Sean F.'
'Mercado, Brandon Q.'
'Holland, Patrick L.'

_publ_section_title
;
 Stepwise N--H bond formation from N2-derived iron nitride, imide and
 amide intermediates to ammonia
;
_journal_issue 9
_journal_name_full 'Chem. Sci.'
_journal_page_first 5736
_journal_paper_doi 10.1039/C6SC00423G
_journal_volume 7
_journal_year 2016
_chemical_formula_moiety 'C66 H83 Fe3 N8, C5 H12'
_chemical_formula_sum 'C71 H95 Fe3 N8'
_chemical_formula_weight 1228.09
_chemical_name_common spider-14106
_chemical_name_systematic
; 
 ? 
;
_space_group_crystal_system monoclinic
_space_group_IT_number 15
_space_group_name_Hall '-I 2ya'
_space_group_name_H-M_alt 'I 1 2/a 1'
_symmetry_space_group_name_Hall '-I 2ya'
_symmetry_space_group_name_H-M 'I 1 2/a 1'
_atom_sites_solution_hydrogens mixed
_atom_sites_solution_primary direct
_atom_sites_solution_secondary difmap
_audit_creation_method SHELXL-2014
_audit_update_record
;
2016-01-26 deposited with the CCDC.
2016-05-23 downloaded from the CCDC.
;
_cell_angle_alpha 90
_cell_angle_beta 90.725(9)
_cell_angle_gamma 90
_cell_formula_units_Z 8
_cell_length_a 26.1506(18)
_cell_length_b 12.4838(2)
_cell_length_c 39.818(4)
_cell_measurement_reflns_used 70753
_cell_measurement_temperature 93(2)
_cell_measurement_theta_max 27.5
_cell_measurement_theta_min 3.0
_cell_volume 12997.9(16)
_computing_cell_refinement 'CrystalClear-SM Expert 2.0 r15 (Rigaku, 2011)'
_computing_data_collection 'CrystalClear-SM Expert 2.0 r15 (Rigaku, 2011)'
_computing_data_reduction 'CrystalClear-SM Expert 2.0 r15 (Rigaku, 2011)'
_computing_molecular_graphics
;
Dolomanov, O.V.; Bourhis, L.J.; Gildea, R.J.; Howard, J.A.K.; Puschmann, H., 
OLEX2: A complete structure solution, refinement and analysis program
(2009). J. Appl. Cryst., 42, 339-341.
;
_computing_publication_material 'SHELXL-2013 (Sheldrick, 2013)'
_computing_structure_refinement 'SHELXL-2014 (Sheldrick, 2014)'
_computing_structure_solution 'SHELXS-2013 (Sheldrick, 2013)'
_diffrn_ambient_temperature 93(2)
_diffrn_detector_area_resol_mean 10
_diffrn_measured_fraction_theta_full 0.998
_diffrn_measured_fraction_theta_max 0.999
_diffrn_measurement_device_type 'Rigaku R-AXIS RAPID imaging plate'
_diffrn_measurement_method \w
_diffrn_radiation_type MoK\a
_diffrn_radiation_wavelength 0.71075
_diffrn_reflns_av_R_equivalents 0.0686
_diffrn_reflns_av_unetI/netI 0.0385
_diffrn_reflns_Laue_measured_fraction_full 0.998
_diffrn_reflns_Laue_measured_fraction_max 0.999
_diffrn_reflns_limit_h_max 33
_diffrn_reflns_limit_h_min -33
_diffrn_reflns_limit_k_max 16
_diffrn_reflns_limit_k_min -16
_diffrn_reflns_limit_l_max 51
_diffrn_reflns_limit_l_min -51
_diffrn_reflns_number 111246
_diffrn_reflns_point_group_measured_fraction_full 0.998
_diffrn_reflns_point_group_measured_fraction_max 0.999
_diffrn_reflns_theta_full 25.242
_diffrn_reflns_theta_max 27.484
_diffrn_reflns_theta_min 3.019
_diffrn_source 'Sealed Tube'
_exptl_absorpt_coefficient_mu 0.708
_exptl_absorpt_correction_T_max 0.871
_exptl_absorpt_correction_T_min 0.746
_exptl_absorpt_correction_type multi-scan
_exptl_absorpt_process_details 'Jacobson, R. (1998) Private Communication'
_exptl_crystal_colour Black
_exptl_crystal_density_diffrn 1.255
_exptl_crystal_density_method 'not measured'
_exptl_crystal_description Block
_exptl_crystal_F_000 5240
_exptl_crystal_size_max 0.300
_exptl_crystal_size_mid 0.240
_exptl_crystal_size_min 0.200
_refine_diff_density_max 1.649
_refine_diff_density_min -0.710
_refine_diff_density_rms 0.072
_refine_ls_extinction_method none
_refine_ls_goodness_of_fit_ref 1.044
_refine_ls_hydrogen_treatment mixed
_refine_ls_matrix_type full
_refine_ls_number_parameters 770
_refine_ls_number_reflns 14885
_refine_ls_number_restraints 21
_refine_ls_restrained_S_all 1.047
_refine_ls_R_factor_all 0.0675
_refine_ls_R_factor_gt 0.0483
_refine_ls_shift/su_max 0.002
_refine_ls_shift/su_mean 0.000
_refine_ls_structure_factor_coef Fsqd
_refine_ls_weighting_details 'w=1/[\s^2^(Fo^2^)+(0.0520P)^2^+29.2875P] where P=(Fo^2^+2Fc^2^)/3'
_refine_ls_weighting_scheme calc
_refine_ls_wR_factor_gt 0.1121
_refine_ls_wR_factor_ref 0.1216
_reflns_Friedel_coverage 0.000
_reflns_number_gt 11500
_reflns_number_total 14885
_reflns_threshold_expression 'I > 2\s(I)'
_cod_data_source_file c6sc00423g2.cif
_cod_data_source_block 4
_cod_depositor_comments 'Adding full bibliography for 1543441--1543447.cif.'
_cod_database_code 1543443
_shelx_space_group_comment
; 
The symmetry employed for this shelxl refinement is uniquely defined 
by the following loop, which should always be used as a source of 
symmetry information in preference to the above space-group names. 
They are only intended as comments. 
;
_shelx_estimated_absorpt_t_min 0.816
_shelx_estimated_absorpt_t_max 0.871
_shelxl_version_number 2014-3

loop_
_space_group_symop_operation_xyz
'x, y, z'
'-x+1/2, y, -z'
'x+1/2, y+1/2, z+1/2'
'-x+1, y+1/2, -z+1/2'
'-x, -y, -z'
'x-1/2, -y, z'
'-x+1/2, -y+1/2, -z+1/2'
'x, -y+1/2, z+1/2'

loop_
_atom_site_label
_atom_site_type_symbol
_atom_site_fract_x
_atom_site_fract_y
_atom_site_fract_z
_atom_site_U_iso_or_equiv
_atom_site_adp_type
_atom_site_occupancy
_atom_site_site_symmetry_order
_atom_site_calc_flag
_atom_site_refinement_flags_posn
_atom_site_refinement_flags_adp
N1 N 0.59242(8) 0.60331(15) 0.63558(5) 0.0201(4) Uani 1 1 d . .
N2 N 0.52946(8) 0.6101(2) 0.57486(6) 0.0217(4) Uani 1 1 d . .
H2A H 0.5188(13) 0.657(3) 0.5679(8) 0.033(10) Uiso 1 1 d . .
H2B H 0.5235(13) 0.556(3) 0.5618(9) 0.051(11) Uiso 1 1 d . .
Fe1 Fe 0.51884(2) 0.60936(3) 0.62609(2) 0.01828(8) Uani 1 1 d . .
N11 N 0.46495(8) 0.72696(15) 0.62716(5) 0.0203(4) Uani 1 1 d . .
N21 N 0.47203(8) 0.51991(16) 0.65508(5) 0.0211(4) Uani 1 1 d . .
C11 C 0.39987(11) 0.8460(2) 0.65086(7) 0.0300(6) Uani 1 1 d . .
H11A H 0.4154 0.8933 0.6678 0.045 Uiso 1 1 calc R U
H11B H 0.3641 0.8325 0.6565 0.045 Uiso 1 1 calc R U
H11C H 0.4015 0.8802 0.6288 0.045 Uiso 1 1 calc R U
C21 C 0.42885(9) 0.74057(19) 0.65012(6) 0.0216(5) Uani 1 1 d . .
C31 C 0.41559(9) 0.66220(19) 0.67397(6) 0.0214(5) Uani 1 1 d . .
C41 C 0.43196(9) 0.55438(19) 0.67258(6) 0.0203(5) Uani 1 1 d . .
C51 C 0.40014(10) 0.4730(2) 0.69165(7) 0.0259(5) Uani 1 1 d . .
H51A H 0.4001 0.4046 0.6795 0.039 Uiso 1 1 calc R U
H51B H 0.3650 0.4993 0.6935 0.039 Uiso 1 1 calc R U
H51C H 0.4149 0.4626 0.7142 0.039 Uiso 1 1 calc R U
C61 C 0.37920(10) 0.6946(2) 0.70170(6) 0.0266(5) Uani 1 1 d . .
H61A H 0.3440 0.6940 0.6930 0.040 Uiso 1 1 calc R U
H61B H 0.3879 0.7668 0.7096 0.040 Uiso 1 1 calc R U
H61C H 0.3823 0.6439 0.7204 0.040 Uiso 1 1 calc R U
C12 C 0.46662(9) 0.80132(19) 0.59960(6) 0.0221(5) Uani 1 1 d . .
C22 C 0.43455(10) 0.7841(2) 0.57168(6) 0.0263(5) Uani 1 1 d . .
C32 C 0.43849(12) 0.8530(2) 0.54423(7) 0.0348(7) Uani 1 1 d . .
H32 H 0.4171 0.8423 0.5251 0.042 Uiso 1 1 calc R U
C42 C 0.47302(13) 0.9363(2) 0.54458(8) 0.0411(8) Uani 1 1 d . .
H42 H 0.4753 0.9828 0.5258 0.049 Uiso 1 1 calc R U
C52 C 0.50439(12) 0.9522(2) 0.57231(8) 0.0371(7) Uani 1 1 d . .
H52 H 0.5279 1.0102 0.5724 0.045 Uiso 1 1 calc R U
C62 C 0.50225(11) 0.88502(19) 0.60021(7) 0.0275(6) Uani 1 1 d . .
C72 C 0.39685(10) 0.6927(2) 0.57145(7) 0.0330(6) Uani 1 1 d . .
H72A H 0.4150 0.6254 0.5758 0.049 Uiso 1 1 calc R U
H72B H 0.3797 0.6891 0.5495 0.049 Uiso 1 1 calc R U
H72C H 0.3714 0.7044 0.5889 0.049 Uiso 1 1 calc R U
C82 C 0.53563(12) 0.9020(2) 0.63071(8) 0.0354(6) Uani 1 1 d . .
H82A H 0.5141 0.9125 0.6504 0.053 Uiso 1 1 calc R U
H82B H 0.5571 0.9654 0.6274 0.053 Uiso 1 1 calc R U
H82C H 0.5575 0.8391 0.6342 0.053 Uiso 1 1 calc R U
C13 C 0.48322(10) 0.40732(19) 0.65753(7) 0.0240(5) Uani 1 1 d . .
C23 C 0.46446(10) 0.3376(2) 0.63273(7) 0.0283(6) Uani 1 1 d . .
C33 C 0.47280(11) 0.2279(2) 0.63669(8) 0.0323(6) Uani 1 1 d . .
H33 H 0.4602 0.1796 0.6201 0.039 Uiso 1 1 calc R U
C43 C 0.49926(11) 0.1882(2) 0.66440(8) 0.0336(6) Uani 1 1 d . .
H43 H 0.5042 0.1133 0.6670 0.040 Uiso 1 1 calc R U
C53 C 0.51839(10) 0.2584(2) 0.68824(7) 0.0298(6) Uani 1 1 d . .
H53 H 0.5369 0.2310 0.7070 0.036 Uiso 1 1 calc R U
C63 C 0.51113(10) 0.3685(2) 0.68525(7) 0.0251(5) Uani 1 1 d . .
C73 C 0.43406(12) 0.3807(2) 0.60330(7) 0.0349(6) Uani 1 1 d . .
H73A H 0.4031 0.4157 0.6114 0.052 Uiso 1 1 calc R U
H73B H 0.4245 0.3216 0.5883 0.052 Uiso 1 1 calc R U
H73C H 0.4548 0.4327 0.5911 0.052 Uiso 1 1 calc R U
C83 C 0.53192(10) 0.4425(2) 0.71183(7) 0.0284(6) Uani 1 1 d . .
H83A H 0.5522 0.4989 0.7013 0.043 Uiso 1 1 calc R U
H83B H 0.5536 0.4020 0.7276 0.043 Uiso 1 1 calc R U
H83C H 0.5035 0.4750 0.7240 0.043 Uiso 1 1 calc R U
Fe2 Fe 0.62961(2) 0.59131(3) 0.67431(2) 0.01896(8) Uani 1 1 d . .
N31 N 0.62887(8) 0.67622(15) 0.71690(5) 0.0207(4) Uani 1 1 d . .
N41 N 0.68205(7) 0.48980(16) 0.69335(5) 0.0209(4) Uani 1 1 d . .
C14 C 0.62871(12) 0.6983(2) 0.77830(7) 0.0334(6) Uani 1 1 d . .
H14A H 0.6211 0.7726 0.7720 0.050 Uiso 1 1 calc R U
H14B H 0.6583 0.6970 0.7936 0.050 Uiso 1 1 calc R U
H14C H 0.5991 0.6671 0.7895 0.050 Uiso 1 1 calc R U
C24 C 0.64056(9) 0.63386(19) 0.74701(6) 0.0221(5) Uani 1 1 d . .
C34 C 0.66537(9) 0.53458(19) 0.75173(6) 0.0211(5) Uani 1 1 d . .
C44 C 0.69101(9) 0.47748(18) 0.72642(6) 0.0219(5) Uani 1 1 d . .
C54 C 0.73337(11) 0.4017(2) 0.73801(7) 0.0315(6) Uani 1 1 d . .
H54A H 0.7187 0.3312 0.7429 0.047 Uiso 1 1 calc R U
H54B H 0.7498 0.4303 0.7583 0.047 Uiso 1 1 calc R U
H54C H 0.7588 0.3947 0.7203 0.047 Uiso 1 1 calc R U
C64 C 0.66948(11) 0.4912(2) 0.78726(7) 0.0292(6) Uani 1 1 d . .
H64A H 0.6987 0.5244 0.7988 0.044 Uiso 1 1 calc R U
H64B H 0.6743 0.4134 0.7865 0.044 Uiso 1 1 calc R U
H64C H 0.6381 0.5078 0.7994 0.044 Uiso 1 1 calc R U
C15 C 0.61688(10) 0.78805(19) 0.71541(6) 0.0221(5) Uani 1 1 d . .
C25 C 0.65705(10) 0.8623(2) 0.71418(6) 0.0248(5) Uani 1 1 d . .
C35 C 0.64539(11) 0.9713(2) 0.71205(7) 0.0299(6) Uani 1 1 d . .
H35 H 0.6723 1.0222 0.7108 0.036 Uiso 1 1 calc R U
C45 C 0.59537(11) 1.0062(2) 0.71167(7) 0.0313(6) Uani 1 1 d . .
H45 H 0.5880 1.0805 0.7102 0.038 Uiso 1 1 calc R U
C55 C 0.55608(11) 0.9326(2) 0.71345(7) 0.0291(6) Uani 1 1 d . .
H55 H 0.5217 0.9573 0.7136 0.035 Uiso 1 1 calc R U
C65 C 0.56568(10) 0.8226(2) 0.71504(6) 0.0246(5) Uani 1 1 d . .
C75 C 0.71177(11) 0.8256(2) 0.71611(8) 0.0364(7) Uani 1 1 d . .
H75A H 0.7185 0.7929 0.7381 0.055 Uiso 1 1 calc R U
H75B H 0.7345 0.8871 0.7131 0.055 Uiso 1 1 calc R U
H75C H 0.7179 0.7728 0.6984 0.055 Uiso 1 1 calc R U
C85 C 0.52287(10) 0.7432(2) 0.71687(7) 0.0321(6) Uani 1 1 d . .
H85A H 0.5228 0.6982 0.6967 0.048 Uiso 1 1 calc R U
H85B H 0.4902 0.7813 0.7183 0.048 Uiso 1 1 calc R U
H85C H 0.5276 0.6980 0.7368 0.048 Uiso 1 1 calc R U
C16 C 0.71173(9) 0.4247(2) 0.67104(6) 0.0222(5) Uani 1 1 d . .
C26 C 0.75217(10) 0.4708(2) 0.65341(7) 0.0292(6) Uani 1 1 d . .
C36 C 0.78196(11) 0.4061(2) 0.63301(7) 0.0351(6) Uani 1 1 d . .
H36 H 0.8098 0.4365 0.6212 0.042 Uiso 1 1 calc R U
C46 C 0.77153(11) 0.2978(2) 0.62971(8) 0.0366(7) Uani 1 1 d . .
H46 H 0.7924 0.2541 0.6159 0.044 Uiso 1 1 calc R U
C56 C 0.73085(10) 0.2537(2) 0.64643(7) 0.0323(6) Uani 1 1 d . .
H56 H 0.7236 0.1796 0.6438 0.039 Uiso 1 1 calc R U
C66 C 0.70011(10) 0.3158(2) 0.66726(7) 0.0259(5) Uani 1 1 d . .
C76 C 0.76422(12) 0.5880(2) 0.65716(10) 0.0453(8) Uani 1 1 d . .
H76A H 0.7348 0.6305 0.6495 0.068 Uiso 1 1 calc R U
H76B H 0.7941 0.6058 0.6436 0.068 Uiso 1 1 calc R U
H76C H 0.7717 0.6040 0.6808 0.068 Uiso 1 1 calc R U
C86 C 0.65582(11) 0.2653(2) 0.68499(8) 0.0332(6) Uani 1 1 d . .
H86A H 0.6659 0.2484 0.7082 0.050 Uiso 1 1 calc R U
H86B H 0.6458 0.1994 0.6733 0.050 Uiso 1 1 calc R U
H86C H 0.6269 0.3153 0.6850 0.050 Uiso 1 1 calc R U
Fe3 Fe 0.60329(2) 0.61095(3) 0.59006(2) 0.01912(8) Uani 1 1 d . .
N51 N 0.63202(8) 0.48506(16) 0.56453(5) 0.0217(4) Uani 1 1 d . .
N61 N 0.65823(8) 0.70598(17) 0.57076(5) 0.0231(4) Uani 1 1 d . .
C17 C 0.69818(11) 0.3679(2) 0.54186(8) 0.0350(6) Uani 1 1 d . .
H17A H 0.7174 0.3289 0.5592 0.052 Uiso 1 1 calc R U
H17B H 0.7201 0.3800 0.5224 0.052 Uiso 1 1 calc R U
H17C H 0.6683 0.3257 0.5349 0.052 Uiso 1 1 calc R U
C27 C 0.68079(10) 0.4747(2) 0.55572(6) 0.0250(5) Uani 1 1 d . .
C37 C 0.71667(9) 0.5590(2) 0.55783(7) 0.0275(6) Uani 1 1 d . .
C47 C 0.70389(10) 0.6690(2) 0.56092(6) 0.0265(5) Uani 1 1 d . .
C57 C 0.74423(11) 0.7494(2) 0.55105(8) 0.0366(7) Uani 1 1 d . .
H57A H 0.7276 0.8151 0.5430 0.055 Uiso 1 1 calc R U
H57B H 0.7653 0.7192 0.5332 0.055 Uiso 1 1 calc R U
H57C H 0.7659 0.7660 0.5706 0.055 Uiso 1 1 calc R U
C67 C 0.77277(10) 0.5315(3) 0.55155(8) 0.0378(7) Uani 1 1 d . .
H67A H 0.7798 0.5381 0.5275 0.057 Uiso 1 1 calc R U
H67B H 0.7796 0.4579 0.5589 0.057 Uiso 1 1 calc R U
H67C H 0.7948 0.5809 0.5642 0.057 Uiso 1 1 calc R U
C18 C 0.59497(9) 0.40756(19) 0.55362(6) 0.0230(5) Uani 1 1 d . .
C28 C 0.57291(10) 0.4178(2) 0.52124(7) 0.0279(6) Uani 1 1 d . .
C38 C 0.53460(11) 0.3467(2) 0.51167(7) 0.0353(6) Uani 1 1 d . .
H38 H 0.5189 0.3535 0.4901 0.042 Uiso 1 1 calc R U
C48 C 0.51890(11) 0.2660(2) 0.53304(8) 0.0371(7) Uani 1 1 d . .
H48 H 0.4928 0.2176 0.5261 0.044 Uiso 1 1 calc R U
C58 C 0.54126(11) 0.2562(2) 0.56455(7) 0.0323(6) Uani 1 1 d . .
H58 H 0.5307 0.2001 0.5790 0.039 Uiso 1 1 calc R U
C68 C 0.57892(10) 0.3273(2) 0.57540(6) 0.0246(5) Uani 1 1 d . .
C78 C 0.59092(12) 0.5038(2) 0.49776(7) 0.0373(7) Uani 1 1 d . .
H78A H 0.5928 0.5722 0.5098 0.056 Uiso 1 1 calc R U
H78B H 0.5669 0.5101 0.4788 0.056 Uiso 1 1 calc R U
H78C H 0.6249 0.4852 0.4894 0.056 Uiso 1 1 calc R U
C88 C 0.60341(11) 0.3154(2) 0.60968(7) 0.0311(6) Uani 1 1 d . .
H88A H 0.6400 0.3004 0.6073 0.047 Uiso 1 1 calc R U
H88B H 0.5872 0.2561 0.6217 0.047 Uiso 1 1 calc R U
H88C H 0.5990 0.3819 0.6224 0.047 Uiso 1 1 calc R U
C19 C 0.64932(9) 0.8198(2) 0.56853(7) 0.0270(5) Uani 1 1 d . .
C29 C 0.62971(11) 0.8648(2) 0.53876(8) 0.0338(6) Uani 1 1 d . .
C39 C 0.62399(12) 0.9759(2) 0.53678(9) 0.0424(8) Uani 1 1 d . .
H39 H 0.6112 1.0070 0.5166 0.051 Uiso 1 1 calc R U
C49 C 0.63644(12) 1.0408(2) 0.56343(9) 0.0448(8) Uani 1 1 d . .
H49 H 0.6328 1.1163 0.5615 0.054 Uiso 1 1 calc R U
C59 C 0.65426(12) 0.9962(2) 0.59288(9) 0.0422(7) Uani 1 1 d . .
H59 H 0.6621 1.0415 0.6114 0.051 Uiso 1 1 calc R U
C69 C 0.66107(11) 0.8854(2) 0.59614(7) 0.0321(6) Uani 1 1 d . .
C79 C 0.61585(14) 0.7945(3) 0.50929(8) 0.0462(8) Uani 1 1 d . .
H79A H 0.6452 0.7497 0.5035 0.069 Uiso 1 1 calc R U
H79B H 0.6064 0.8394 0.4900 0.069 Uiso 1 1 calc R U
H79C H 0.5869 0.7486 0.5152 0.069 Uiso 1 1 calc R U
C89 C 0.68184(13) 0.8382(2) 0.62808(8) 0.0395(7) Uani 1 1 d . .
H89A H 0.6571 0.7871 0.6371 0.059 Uiso 1 1 calc R U
H89B H 0.6879 0.8955 0.6445 0.059 Uiso 1 1 calc R U
H89C H 0.7141 0.8012 0.6236 0.059 Uiso 1 1 calc R U
C10 C 0.34190(19) 0.1378(4) 0.62706(13) 0.0818(14) Uani 1 1 d . U
H10A H 0.3513 0.2137 0.6284 0.123 Uiso 1 1 calc R U
H10B H 0.3628 0.0966 0.6431 0.123 Uiso 1 1 calc R U
H10C H 0.3057 0.1293 0.6325 0.123 Uiso 1 1 calc R U
C20 C 0.35069(19) 0.0989(4) 0.59325(13) 0.0790(14) Uani 1 1 d . U
H20A H 0.3857 0.0695 0.5916 0.095 Uiso 1 1 calc R U
H20B H 0.3471 0.1584 0.5770 0.095 Uiso 1 1 calc R U
C30 C 0.30897(17) 0.0058(4) 0.58471(13) 0.0780(13) Uani 1 1 d . U
H30A H 0.3155 -0.0581 0.5988 0.094 Uiso 1 1 calc R U
H30B H 0.2740 0.0319 0.5892 0.094 Uiso 1 1 calc R U
C40 C 0.3140(2) -0.0216(5) 0.54899(16) 0.0966(16) Uani 1 1 d . U
H40A H 0.3502 -0.0379 0.5439 0.116 Uiso 1 1 calc R U
H40B H 0.3028 0.0392 0.5348 0.116 Uiso 1 1 calc R U
C50 C 0.2815(2) -0.1168(4) 0.54230(17) 0.106(2) Uani 1 1 d . U
H50A H 0.2848 -0.1384 0.5188 0.159 Uiso 1 1 calc R U
H50B H 0.2457 -0.0989 0.5468 0.159 Uiso 1 1 calc R U
H50C H 0.2923 -0.1758 0.5570 0.159 Uiso 1 1 calc R U

loop_
_atom_site_aniso_label
_atom_site_aniso_U_11
_atom_site_aniso_U_22
_atom_site_aniso_U_33
_atom_site_aniso_U_23
_atom_site_aniso_U_13
_atom_site_aniso_U_12
N1 0.0209(10) 0.0183(10) 0.0211(10) -0.0005(8) 0.0016(8) 0.0030(8)
N2 0.0185(10) 0.0238(11) 0.0228(11) 0.0020(10) 0.0044(8) 0.0064(10)
Fe1 0.01781(16) 0.01655(16) 0.02056(17) 0.00079(13) 0.00375(12) 0.00181(13)
N11 0.0237(10) 0.0159(9) 0.0214(10) 0.0029(8) 0.0041(8) 0.0029(8)
N21 0.0228(10) 0.0174(9) 0.0233(11) 0.0037(8) 0.0052(8) 0.0025(8)
C11 0.0348(14) 0.0241(13) 0.0316(14) 0.0037(11) 0.0150(11) 0.0089(12)
C21 0.0237(12) 0.0190(11) 0.0221(12) -0.0003(9) 0.0043(9) 0.0035(10)
C31 0.0226(12) 0.0211(12) 0.0207(12) -0.0006(9) 0.0055(9) 0.0023(10)
C41 0.0221(12) 0.0206(11) 0.0183(12) 0.0045(9) 0.0021(9) -0.0010(10)
C51 0.0258(13) 0.0230(12) 0.0289(14) 0.0054(10) 0.0050(10) 0.0010(11)
C61 0.0285(13) 0.0285(13) 0.0231(13) 0.0043(10) 0.0095(10) 0.0035(11)
C12 0.0263(12) 0.0181(11) 0.0221(12) 0.0019(9) 0.0082(10) 0.0075(10)
C22 0.0292(13) 0.0242(12) 0.0258(13) 0.0017(10) 0.0089(10) 0.0114(11)
C32 0.0449(17) 0.0346(15) 0.0251(14) 0.0052(11) 0.0089(12) 0.0171(14)
C42 0.059(2) 0.0324(15) 0.0326(16) 0.0154(12) 0.0195(14) 0.0141(15)
C52 0.0462(17) 0.0217(13) 0.0441(18) 0.0063(12) 0.0211(14) 0.0004(13)
C62 0.0348(14) 0.0178(11) 0.0302(14) 0.0015(10) 0.0132(11) 0.0045(11)
C72 0.0278(14) 0.0400(16) 0.0312(15) -0.0008(12) 0.0012(11) 0.0039(13)
C82 0.0411(16) 0.0233(13) 0.0421(17) -0.0042(12) 0.0079(13) -0.0077(12)
C13 0.0243(12) 0.0166(11) 0.0313(14) 0.0035(10) 0.0088(10) 0.0025(10)
C23 0.0298(13) 0.0220(12) 0.0333(14) 0.0002(10) 0.0072(11) 0.0010(11)
C33 0.0339(15) 0.0205(12) 0.0427(16) -0.0039(11) 0.0089(12) -0.0014(12)
C43 0.0357(15) 0.0202(12) 0.0453(17) 0.0078(12) 0.0119(13) 0.0059(12)
C53 0.0283(13) 0.0230(13) 0.0383(16) 0.0084(11) 0.0082(11) 0.0056(11)
C63 0.0227(12) 0.0225(12) 0.0303(14) 0.0062(10) 0.0088(10) 0.0037(10)
C73 0.0394(16) 0.0295(14) 0.0357(16) -0.0034(12) -0.0018(12) 0.0000(13)
C83 0.0263(13) 0.0266(13) 0.0324(14) 0.0067(11) 0.0016(11) 0.0016(11)
Fe2 0.01942(17) 0.01647(16) 0.02096(17) -0.00090(13) -0.00034(13) 0.00234(14)
N31 0.0228(10) 0.0159(9) 0.0235(11) -0.0018(8) -0.0011(8) 0.0024(8)
N41 0.0185(10) 0.0178(9) 0.0265(11) 0.0001(8) 0.0015(8) 0.0019(8)
C14 0.0475(17) 0.0281(14) 0.0245(14) -0.0001(11) 0.0013(12) 0.0093(13)
C24 0.0219(12) 0.0188(11) 0.0256(13) 0.0001(9) 0.0033(9) -0.0018(10)
C34 0.0217(12) 0.0178(11) 0.0238(12) 0.0039(9) 0.0002(9) -0.0035(10)
C44 0.0187(11) 0.0156(11) 0.0314(14) 0.0029(9) -0.0021(10) -0.0011(10)
C54 0.0330(14) 0.0281(14) 0.0332(15) -0.0038(11) -0.0080(11) 0.0088(12)
C64 0.0383(15) 0.0216(12) 0.0279(14) 0.0088(10) 0.0045(11) -0.0023(12)
C15 0.0284(13) 0.0190(11) 0.0190(12) -0.0031(9) -0.0018(9) 0.0042(10)
C25 0.0312(13) 0.0192(11) 0.0239(13) 0.0001(9) -0.0047(10) 0.0016(11)
C35 0.0392(15) 0.0191(12) 0.0314(14) -0.0003(10) -0.0060(12) -0.0028(12)
C45 0.0446(16) 0.0186(12) 0.0307(14) -0.0012(10) -0.0045(12) 0.0090(12)
C55 0.0334(14) 0.0276(13) 0.0261(13) -0.0039(10) -0.0037(11) 0.0124(12)
C65 0.0281(13) 0.0245(12) 0.0211(12) -0.0047(10) 0.0006(10) 0.0037(11)
C75 0.0318(15) 0.0251(13) 0.0521(18) 0.0037(12) -0.0120(13) -0.0027(12)
C85 0.0250(13) 0.0320(14) 0.0396(16) -0.0069(12) 0.0023(11) 0.0040(12)
C16 0.0186(11) 0.0225(12) 0.0255(13) 0.0007(10) -0.0024(9) 0.0054(10)
C26 0.0246(13) 0.0270(13) 0.0362(15) 0.0037(11) 0.0033(11) 0.0038(11)
C36 0.0261(13) 0.0423(16) 0.0372(16) 0.0026(13) 0.0074(11) 0.0081(13)
C46 0.0297(14) 0.0420(17) 0.0383(16) -0.0104(13) 0.0019(12) 0.0132(13)
C56 0.0285(14) 0.0264(13) 0.0419(16) -0.0117(12) -0.0052(12) 0.0066(12)
C66 0.0228(12) 0.0225(12) 0.0324(14) -0.0018(10) -0.0042(10) 0.0037(10)
C76 0.0332(16) 0.0305(15) 0.073(2) 0.0080(15) 0.0193(15) 0.0017(13)
C86 0.0322(14) 0.0219(13) 0.0457(17) -0.0032(12) 0.0003(12) -0.0021(12)
Fe3 0.01967(17) 0.01836(17) 0.01944(17) -0.00134(13) 0.00403(13) -0.00048(14)
N51 0.0215(10) 0.0204(10) 0.0233(11) -0.0017(8) 0.0026(8) 0.0011(8)
N61 0.0213(10) 0.0238(10) 0.0244(11) 0.0008(8) 0.0046(8) -0.0012(9)
C17 0.0304(14) 0.0308(14) 0.0440(17) -0.0034(12) 0.0109(12) 0.0059(12)
C27 0.0252(12) 0.0257(13) 0.0243(13) 0.0011(10) 0.0045(10) 0.0061(11)
C37 0.0186(12) 0.0332(14) 0.0307(14) -0.0009(11) 0.0035(10) 0.0029(11)
C47 0.0230(12) 0.0320(14) 0.0245(13) -0.0009(10) 0.0028(10) -0.0018(11)
C57 0.0271(14) 0.0423(16) 0.0406(17) -0.0024(13) 0.0112(12) -0.0088(13)
C67 0.0218(13) 0.0452(17) 0.0464(18) -0.0032(14) 0.0057(12) 0.0037(13)
C18 0.0230(12) 0.0189(11) 0.0271(13) -0.0065(9) 0.0025(10) 0.0034(10)
C28 0.0302(14) 0.0275(13) 0.0259(13) -0.0058(10) 0.0012(10) 0.0053(11)
C38 0.0350(15) 0.0381(16) 0.0326(15) -0.0145(12) -0.0053(12) 0.0040(13)
C48 0.0300(14) 0.0375(16) 0.0437(17) -0.0187(13) 0.0011(12) -0.0048(13)
C58 0.0318(14) 0.0255(13) 0.0399(16) -0.0071(11) 0.0079(12) -0.0020(12)
C68 0.0251(12) 0.0205(12) 0.0282(13) -0.0053(10) 0.0041(10) 0.0028(10)
C78 0.0519(18) 0.0337(15) 0.0261(14) -0.0029(12) -0.0034(13) 0.0013(14)
C88 0.0369(15) 0.0245(13) 0.0320(15) 0.0025(11) 0.0029(12) 0.0009(12)
C19 0.0208(12) 0.0240(12) 0.0362(15) 0.0036(11) 0.0069(10) -0.0049(10)
C29 0.0269(14) 0.0309(14) 0.0437(17) 0.0107(12) 0.0013(12) -0.0058(12)
C39 0.0331(16) 0.0335(16) 0.060(2) 0.0170(15) -0.0016(14) -0.0043(13)
C49 0.0385(17) 0.0242(14) 0.072(2) 0.0105(15) 0.0086(16) -0.0010(13)
C59 0.0432(17) 0.0264(14) 0.057(2) -0.0081(14) 0.0102(15) -0.0094(14)
C69 0.0316(14) 0.0255(13) 0.0393(16) -0.0023(11) 0.0069(12) -0.0059(12)
C79 0.058(2) 0.0405(17) 0.0397(18) 0.0123(14) -0.0109(15) -0.0133(16)
C89 0.0519(19) 0.0305(15) 0.0363(16) -0.0046(12) 0.0043(14) -0.0112(14)
C10 0.073(3) 0.077(3) 0.095(3) 0.009(3) -0.023(3) 0.013(3)
C20 0.078(3) 0.060(3) 0.099(3) 0.007(2) -0.029(3) 0.017(2)
C30 0.063(3) 0.061(2) 0.110(3) 0.032(2) -0.015(2) 0.022(2)
C40 0.077(3) 0.091(4) 0.122(4) 0.004(3) 0.004(3) 0.031(3)
C50 0.068(3) 0.089(4) 0.160(6) 0.035(3) -0.041(3) -0.019(3)

loop_
_atom_type_symbol
_atom_type_description
_atom_type_scat_dispersion_real
_atom_type_scat_dispersion_imag
_atom_type_scat_source
C C 0.0033 0.0016 'International Tables Vol C Tables 4.2.6.8 and 6.1.1.4'
H H 0.0000 0.0000 'International Tables Vol C Tables 4.2.6.8 and 6.1.1.4'
Fe Fe 0.3463 0.8444 'International Tables Vol C Tables 4.2.6.8 and 6.1.1.4'
N N 0.0061 0.0033 'International Tables Vol C Tables 4.2.6.8 and 6.1.1.4'

loop_
_geom_angle_atom_site_label_1
_geom_angle_atom_site_label_2
_geom_angle_atom_site_label_3
_geom_angle
Fe2 N1 Fe3 138.73(12)
Fe2 N1 Fe1 132.88(11)
Fe3 N1 Fe1 88.37(9)
Fe3 N2 Fe1 81.00(8)
Fe3 N2 H2A 119(3)
Fe1 N2 H2A 110(3)
Fe3 N2 H2B 110(2)
Fe1 N2 H2B 124(2)
H2A N2 H2B 110(4)
N1 Fe1 N21 117.89(8)
N1 Fe1 N11 134.65(8)
N21 Fe1 N11 87.84(8)
N1 Fe1 N2 92.67(8)
N21 Fe1 N2 130.94(9)
N11 Fe1 N2 96.84(9)
N1 Fe1 Fe3 44.00(6)
N21 Fe1 Fe3 145.66(6)
N11 Fe1 Fe3 126.01(6)
N2 Fe1 Fe3 48.74(6)
C21 N11 C12 118.0(2)
C21 N11 Fe1 127.04(16)
C12 N11 Fe1 114.95(15)
C41 N21 C13 116.1(2)
C41 N21 Fe1 127.02(16)
C13 N21 Fe1 116.93(15)
C21 C11 H11A 109.5
C21 C11 H11B 109.5
H11A C11 H11B 109.5
C21 C11 H11C 109.5
H11A C11 H11C 109.5
H11B C11 H11C 109.5
N11 C21 C31 123.8(2)
N11 C21 C11 118.8(2)
C31 C21 C11 117.4(2)
C21 C31 C41 123.8(2)
C21 C31 C61 117.8(2)
C41 C31 C61 118.3(2)
N21 C41 C31 124.5(2)
N21 C41 C51 118.8(2)
C31 C41 C51 116.6(2)
C41 C51 H51A 109.5
C41 C51 H51B 109.5
H51A C51 H51B 109.5
C41 C51 H51C 109.5
H51A C51 H51C 109.5
H51B C51 H51C 109.5
C31 C61 H61A 109.5
C31 C61 H61B 109.5
H61A C61 H61B 109.5
C31 C61 H61C 109.5
H61A C61 H61C 109.5
H61B C61 H61C 109.5
C62 C12 C22 121.3(2)
C62 C12 N11 119.7(2)
C22 C12 N11 118.9(2)
C32 C22 C12 118.6(3)
C32 C22 C72 121.1(3)
C12 C22 C72 120.4(2)
C42 C32 C22 120.8(3)
C42 C32 H32 119.6
C22 C32 H32 119.6
C32 C42 C52 120.0(3)
C32 C42 H42 120.0
C52 C42 H42 120.0
C42 C52 C62 121.4(3)
C42 C52 H52 119.3
C62 C52 H52 119.3
C52 C62 C12 118.0(3)
C52 C62 C82 122.1(3)
C12 C62 C82 119.9(2)
C22 C72 H72A 109.5
C22 C72 H72B 109.5
H72A C72 H72B 109.5
C22 C72 H72C 109.5
H72A C72 H72C 109.5
H72B C72 H72C 109.5
C62 C82 H82A 109.5
C62 C82 H82B 109.5
H82A C82 H82B 109.5
C62 C82 H82C 109.5
H82A C82 H82C 109.5
H82B C82 H82C 109.5
C23 C13 C63 121.0(2)
C23 C13 N21 119.4(2)
C63 C13 N21 119.6(2)
C33 C23 C13 118.5(3)
C33 C23 C73 121.2(3)
C13 C23 C73 120.2(2)
C43 C33 C23 121.1(3)
C43 C33 H33 119.5
C23 C33 H33 119.5
C53 C43 C33 119.6(2)
C53 C43 H43 120.2
C33 C43 H43 120.2
C43 C53 C63 121.3(3)
C43 C53 H53 119.3
C63 C53 H53 119.3
C53 C63 C13 118.5(3)
C53 C63 C83 120.0(2)
C13 C63 C83 121.5(2)
C23 C73 H73A 109.5
C23 C73 H73B 109.5
H73A C73 H73B 109.5
C23 C73 H73C 109.5
H73A C73 H73C 109.5
H73B C73 H73C 109.5
C63 C83 H83A 109.5
C63 C83 H83B 109.5
H83A C83 H83B 109.5
C63 C83 H83C 109.5
H83A C83 H83C 109.5
H83B C83 H83C 109.5
N1 Fe2 N31 131.63(8)
N1 Fe2 N41 136.65(9)
N31 Fe2 N41 91.61(8)
C24 N31 C15 117.9(2)
C24 N31 Fe2 122.96(16)
C15 N31 Fe2 119.09(15)
C44 N41 C16 116.9(2)
C44 N41 Fe2 123.50(16)
C16 N41 Fe2 119.63(15)
C24 C14 H14A 109.5
C24 C14 H14B 109.5
H14A C14 H14B 109.5
C24 C14 H14C 109.5
H14A C14 H14C 109.5
H14B C14 H14C 109.5
N31 C24 C34 124.4(2)
N31 C24 C14 118.5(2)
C34 C24 C14 117.1(2)
C24 C34 C44 124.8(2)
C24 C34 C64 117.7(2)
C44 C34 C64 117.2(2)
N41 C44 C34 124.3(2)
N41 C44 C54 119.0(2)
C34 C44 C54 116.6(2)
C44 C54 H54A 109.5
C44 C54 H54B 109.5
H54A C54 H54B 109.5
C44 C54 H54C 109.5
H54A C54 H54C 109.5
H54B C54 H54C 109.5
C34 C64 H64A 109.5
C34 C64 H64B 109.5
H64A C64 H64B 109.5
C34 C64 H64C 109.5
H64A C64 H64C 109.5
H64B C64 H64C 109.5
C25 C15 C65 120.7(2)
C25 C15 N31 118.8(2)
C65 C15 N31 120.5(2)
C35 C25 C15 118.9(2)
C35 C25 C75 120.4(2)
C15 C25 C75 120.7(2)
C45 C35 C25 121.0(3)
C45 C35 H35 119.5
C25 C35 H35 119.5
C35 C45 C55 119.7(2)
C35 C45 H45 120.1
C55 C45 H45 120.1
C45 C55 C65 121.5(2)
C45 C55 H55 119.2
C65 C55 H55 119.2
C55 C65 C15 118.2(2)
C55 C65 C85 121.3(2)
C15 C65 C85 120.5(2)
C25 C75 H75A 109.5
C25 C75 H75B 109.5
H75A C75 H75B 109.5
C25 C75 H75C 109.5
H75A C75 H75C 109.5
H75B C75 H75C 109.5
C65 C85 H85A 109.5
C65 C85 H85B 109.5
H85A C85 H85B 109.5
C65 C85 H85C 109.5
H85A C85 H85C 109.5
H85B C85 H85C 109.5
C26 C16 C66 120.6(2)
C26 C16 N41 119.6(2)
C66 C16 N41 119.8(2)
C36 C26 C16 119.1(3)
C36 C26 C76 120.3(3)
C16 C26 C76 120.6(2)
C46 C36 C26 120.8(3)
C46 C36 H36 119.6
C26 C36 H36 119.6
C56 C46 C36 119.8(3)
C56 C46 H46 120.1
C36 C46 H46 120.1
C46 C56 C66 121.2(3)
C46 C56 H56 119.4
C66 C56 H56 119.4
C56 C66 C16 118.5(2)
C56 C66 C86 119.9(2)
C16 C66 C86 121.6(2)
C26 C76 H76A 109.5
C26 C76 H76B 109.5
H76A C76 H76B 109.5
C26 C76 H76C 109.5
H76A C76 H76C 109.5
H76B C76 H76C 109.5
C66 C86 H86A 109.5
C66 C86 H86B 109.5
H86A C86 H86B 109.5
C66 C86 H86C 109.5
H86A C86 H86C 109.5
H86B C86 H86C 109.5
N1 Fe3 N2 97.83(9)
N1 Fe3 N51 121.20(8)
N2 Fe3 N51 101.87(9)
N1 Fe3 N61 121.59(9)
N2 Fe3 N61 124.82(9)
N51 Fe3 N61 89.68(8)
N1 Fe3 Fe1 47.63(6)
N2 Fe3 Fe1 50.26(6)
N51 Fe3 Fe1 125.76(6)
N61 Fe3 Fe1 144.23(6)
C27 N51 C18 120.0(2)
C27 N51 Fe3 124.79(17)
C18 N51 Fe3 115.03(15)
C47 N61 C19 117.7(2)
C47 N61 Fe3 123.21(17)
C19 N61 Fe3 119.09(15)
C27 C17 H17A 109.5
C27 C17 H17B 109.5
H17A C17 H17B 109.5
C27 C17 H17C 109.5
H17A C17 H17C 109.5
H17B C17 H17C 109.5
N51 C27 C37 123.3(2)
N51 C27 C17 118.3(2)
C37 C27 C17 118.4(2)
C27 C37 C47 124.7(2)
C27 C37 C67 117.4(2)
C47 C37 C67 117.3(2)
N61 C47 C37 124.7(2)
N61 C47 C57 118.3(2)
C37 C47 C57 117.0(2)
C47 C57 H57A 109.5
C47 C57 H57B 109.5
H57A C57 H57B 109.5
C47 C57 H57C 109.5
H57A C57 H57C 109.5
H57B C57 H57C 109.5
C37 C67 H67A 109.5
C37 C67 H67B 109.5
H67A C67 H67B 109.5
C37 C67 H67C 109.5
H67A C67 H67C 109.5
H67B C67 H67C 109.5
C68 C18 C28 120.7(2)
C68 C18 N51 120.3(2)
C28 C18 N51 118.9(2)
C38 C28 C18 118.6(3)
C38 C28 C78 121.1(3)
C18 C28 C78 120.3(2)
C48 C38 C28 121.0(3)
C48 C38 H38 119.5
C28 C38 H38 119.5
C58 C48 C38 119.8(3)
C58 C48 H48 120.1
C38 C48 H48 120.1
C48 C58 C68 121.0(3)
C48 C58 H58 119.5
C68 C58 H58 119.5
C58 C68 C18 118.9(2)
C58 C68 C88 120.6(2)
C18 C68 C88 120.4(2)
C28 C78 H78A 109.5
C28 C78 H78B 109.5
H78A C78 H78B 109.5
C28 C78 H78C 109.5
H78A C78 H78C 109.5
H78B C78 H78C 109.5
C68 C88 H88A 109.5
C68 C88 H88B 109.5
H88A C88 H88B 109.5
C68 C88 H88C 109.5
H88A C88 H88C 109.5
H88B C88 H88C 109.5
C69 C19 C29 120.2(3)
C69 C19 N61 119.6(2)
C29 C19 N61 120.2(2)
C39 C29 C19 118.8(3)
C39 C29 C79 120.7(3)
C19 C29 C79 120.5(3)
C49 C39 C29 121.3(3)
C49 C39 H39 119.4
C29 C39 H39 119.4
C39 C49 C59 119.7(3)
C39 C49 H49 120.2
C59 C49 H49 120.2
C49 C59 C69 121.4(3)
C49 C59 H59 119.3
C69 C59 H59 119.3
C59 C69 C19 118.5(3)
C59 C69 C89 120.8(3)
C19 C69 C89 120.7(2)
C29 C79 H79A 109.5
C29 C79 H79B 109.5
H79A C79 H79B 109.5
C29 C79 H79C 109.5
H79A C79 H79C 109.5
H79B C79 H79C 109.5
C69 C89 H89A 109.5
C69 C89 H89B 109.5
H89A C89 H89B 109.5
C69 C89 H89C 109.5
H89A C89 H89C 109.5
H89B C89 H89C 109.5
C20 C10 H10A 109.5
C20 C10 H10B 109.5
H10A C10 H10B 109.5
C20 C10 H10C 109.5
H10A C10 H10C 109.5
H10B C10 H10C 109.5
C10 C20 C30 108.6(5)
C10 C20 H20A 110.0
C30 C20 H20A 110.0
C10 C20 H20B 110.0
C30 C20 H20B 110.0
H20A C20 H20B 108.3
C40 C30 C20 107.4(4)
C40 C30 H30A 110.2
C20 C30 H30A 110.2
C40 C30 H30B 110.2
C20 C30 H30B 110.2
H30A C30 H30B 108.5
C30 C40 C50 107.5(5)
C30 C40 H40A 110.2
C50 C40 H40A 110.2
C30 C40 H40B 110.2
C50 C40 H40B 110.2
H40A C40 H40B 108.5
C40 C50 H50A 109.5
C40 C50 H50B 109.5
H50A C50 H50B 109.5
C40 C50 H50C 109.5
H50A C50 H50C 109.5
H50B C50 H50C 109.5

loop_
_geom_bond_atom_site_label_1
_geom_bond_atom_site_label_2
_geom_bond_distance
N1 Fe2 1.819(2)
N1 Fe3 1.841(2)
N1 Fe1 1.958(2)
N2 Fe3 2.016(2)
N2 Fe1 2.062(2)
N2 H2A 0.70(3)
N2 H2B 0.87(4)
Fe1 N21 2.028(2)
Fe1 N11 2.036(2)
Fe1 Fe3 2.6488(5)
N11 C21 1.333(3)
N11 C12 1.438(3)
N21 C41 1.337(3)
N21 C13 1.439(3)
C11 C21 1.519(3)
C11 H11A 0.9800
C11 H11B 0.9800
C11 H11C 0.9800
C21 C31 1.410(3)
C31 C41 1.414(3)
C31 C61 1.521(3)
C41 C51 1.522(3)
C51 H51A 0.9800
C51 H51B 0.9800
C51 H51C 0.9800
C61 H61A 0.9800
C61 H61B 0.9800
C61 H61C 0.9800
C12 C62 1.400(4)
C12 C22 1.401(4)
C22 C32 1.395(4)
C22 C72 1.508(4)
C32 C42 1.377(5)
C32 H32 0.9500
C42 C52 1.381(5)
C42 H42 0.9500
C52 C62 1.394(4)
C52 H52 0.9500
C62 C82 1.502(4)
C72 H72A 0.9800
C72 H72B 0.9800
C72 H72C 0.9800
C82 H82A 0.9800
C82 H82B 0.9800
C82 H82C 0.9800
C13 C23 1.401(4)
C13 C63 1.402(4)
C23 C33 1.395(4)
C23 C73 1.507(4)
C33 C43 1.386(4)
C33 H33 0.9500
C43 C53 1.381(4)
C43 H43 0.9500
C53 C63 1.393(3)
C53 H53 0.9500
C63 C83 1.502(4)
C73 H73A 0.9800
C73 H73B 0.9800
C73 H73C 0.9800
C83 H83A 0.9800
C83 H83B 0.9800
C83 H83C 0.9800
Fe2 N31 2.000(2)
Fe2 N41 2.009(2)
N31 C24 1.342(3)
N31 C15 1.432(3)
N41 C44 1.343(3)
N41 C16 1.439(3)
C14 C24 1.518(4)
C14 H14A 0.9800
C14 H14B 0.9800
C14 H14C 0.9800
C24 C34 1.411(3)
C34 C44 1.411(3)
C34 C64 1.517(3)
C44 C54 1.524(3)
C54 H54A 0.9800
C54 H54B 0.9800
C54 H54C 0.9800
C64 H64A 0.9800
C64 H64B 0.9800
C64 H64C 0.9800
C15 C25 1.402(4)
C15 C65 1.407(3)
C25 C35 1.398(3)
C25 C75 1.503(4)
C35 C45 1.378(4)
C35 H35 0.9500
C45 C55 1.381(4)
C45 H45 0.9500
C55 C65 1.397(4)
C55 H55 0.9500
C65 C85 1.498(4)
C75 H75A 0.9800
C75 H75B 0.9800
C75 H75C 0.9800
C85 H85A 0.9800
C85 H85B 0.9800
C85 H85C 0.9800
C16 C26 1.401(4)
C16 C66 1.401(4)
C26 C36 1.391(4)
C26 C76 1.503(4)
C36 C46 1.385(4)
C36 H36 0.9500
C46 C56 1.377(4)
C46 H46 0.9500
C56 C66 1.397(4)
C56 H56 0.9500
C66 C86 1.502(4)
C76 H76A 0.9800
C76 H76B 0.9800
C76 H76C 0.9800
C86 H86A 0.9800
C86 H86B 0.9800
C86 H86C 0.9800
Fe3 N51 2.022(2)
Fe3 N61 2.023(2)
N51 C27 1.333(3)
N51 C18 1.433(3)
N61 C47 1.343(3)
N61 C19 1.443(3)
C17 C27 1.515(4)
C17 H17A 0.9800
C17 H17B 0.9800
C17 H17C 0.9800
C27 C37 1.412(4)
C37 C47 1.419(4)
C37 C67 1.530(4)
C47 C57 1.512(4)
C57 H57A 0.9800
C57 H57B 0.9800
C57 H57C 0.9800
C67 H67A 0.9800
C67 H67B 0.9800
C67 H67C 0.9800
C18 C68 1.394(4)
C18 C28 1.412(4)
C28 C38 1.388(4)
C28 C78 1.503(4)
C38 C48 1.384(4)
C38 H38 0.9500
C48 C58 1.383(4)
C48 H48 0.9500
C58 C68 1.390(4)
C58 H58 0.9500
C68 C88 1.508(4)
C78 H78A 0.9800
C78 H78B 0.9800
C78 H78C 0.9800
C88 H88A 0.9800
C88 H88B 0.9800
C88 H88C 0.9800
C19 C69 1.402(4)
C19 C29 1.403(4)
C29 C39 1.397(4)
C29 C79 1.506(4)
C39 C49 1.372(5)
C39 H39 0.9500
C49 C59 1.374(5)
C49 H49 0.9500
C59 C69 1.401(4)
C59 H59 0.9500
C69 C89 1.497(4)
C79 H79A 0.9800
C79 H79B 0.9800
C79 H79C 0.9800
C89 H89A 0.9800
C89 H89B 0.9800
C89 H89C 0.9800
C10 C20 1.452(7)
C10 H10A 0.9800
C10 H10B 0.9800
C10 H10C 0.9800
C20 C30 1.627(6)
C20 H20A 0.9900
C20 H20B 0.9900
C30 C40 1.470(7)
C30 H30A 0.9900
C30 H30B 0.9900
C40 C50 1.484(7)
C40 H40A 0.9900
C40 H40B 0.9900
C50 H50A 0.9800
C50 H50B 0.9800
C50 H50C 0.9800

loop_
_geom_torsion_atom_site_label_1
_geom_torsion_atom_site_label_2
_geom_torsion_atom_site_label_3
_geom_torsion_atom_site_label_4
_geom_torsion
C12 N11 C21 C31 165.6(2)
Fe1 N11 C21 C31 -13.5(4)
C12 N11 C21 C11 -14.2(3)
Fe1 N11 C21 C11 166.67(18)
N11 C21 C31 C41 -12.1(4)
C11 C21 C31 C41 167.7(2)
N11 C21 C31 C61 171.4(2)
C11 C21 C31 C61 -8.8(3)
C13 N21 C41 C31 178.6(2)
Fe1 N21 C41 C31 -0.6(4)
C13 N21 C41 C51 -3.4(3)
Fe1 N21 C41 C51 177.33(17)
C21 C31 C41 N21 19.6(4)
C61 C31 C41 N21 -163.8(2)
C21 C31 C41 C51 -158.4(2)
C61 C31 C41 C51 18.2(3)
C21 N11 C12 C62 100.3(3)
Fe1 N11 C12 C62 -80.4(2)
C21 N11 C12 C22 -83.7(3)
Fe1 N11 C12 C22 95.6(2)
C62 C12 C22 C32 -0.4(4)
N11 C12 C22 C32 -176.3(2)
C62 C12 C22 C72 179.3(2)
N11 C12 C22 C72 3.4(3)
C12 C22 C32 C42 -0.2(4)
C72 C22 C32 C42 -180.0(3)
C22 C32 C42 C52 0.2(4)
C32 C42 C52 C62 0.4(4)
C42 C52 C62 C12 -1.0(4)
C42 C52 C62 C82 -179.3(3)
C22 C12 C62 C52 1.0(4)
N11 C12 C62 C52 176.9(2)
C22 C12 C62 C82 179.3(2)
N11 C12 C62 C82 -4.8(3)
C41 N21 C13 C23 96.0(3)
Fe1 N21 C13 C23 -84.7(3)
C41 N21 C13 C63 -81.7(3)
Fe1 N21 C13 C63 97.6(2)
C63 C13 C23 C33 1.9(4)
N21 C13 C23 C33 -175.8(2)
C63 C13 C23 C73 179.4(2)
N21 C13 C23 C73 1.6(4)
C13 C23 C33 C43 -0.3(4)
C73 C23 C33 C43 -177.7(3)
C23 C33 C43 C53 -1.0(4)
C33 C43 C53 C63 0.8(4)
C43 C53 C63 C13 0.8(4)
C43 C53 C63 C83 179.3(2)
C23 C13 C63 C53 -2.1(4)
N21 C13 C63 C53 175.6(2)
C23 C13 C63 C83 179.4(2)
N21 C13 C63 C83 -2.9(4)
Fe3 N1 Fe2 N31 129.17(15)
Fe1 N1 Fe2 N31 -53.09(19)
Fe3 N1 Fe2 N41 -55.7(2)
Fe1 N1 Fe2 N41 122.07(14)
C15 N31 C24 C34 -163.1(2)
Fe2 N31 C24 C34 14.9(3)
C15 N31 C24 C14 13.9(3)
Fe2 N31 C24 C14 -167.97(19)
N31 C24 C34 C44 14.5(4)
C14 C24 C34 C44 -162.7(2)
N31 C24 C34 C64 -172.0(2)
C14 C24 C34 C64 10.9(3)
C16 N41 C44 C34 -179.9(2)
Fe2 N41 C44 C34 -0.7(3)
C16 N41 C44 C54 3.5(3)
Fe2 N41 C44 C54 -177.36(17)
C24 C34 C44 N41 -22.3(4)
C64 C34 C44 N41 164.1(2)
C24 C34 C44 C54 154.4(2)
C64 C34 C44 C54 -19.2(3)
C24 N31 C15 C25 82.8(3)
Fe2 N31 C15 C25 -95.3(2)
C24 N31 C15 C65 -97.4(3)
Fe2 N31 C15 C65 84.4(3)
C65 C15 C25 C35 -1.0(4)
N31 C15 C25 C35 178.7(2)
C65 C15 C25 C75 177.3(2)
N31 C15 C25 C75 -3.0(4)
C15 C25 C35 C45 1.0(4)
C75 C25 C35 C45 -177.3(3)
C25 C35 C45 C55 0.1(4)
C35 C45 C55 C65 -1.1(4)
C45 C55 C65 C15 1.1(4)
C45 C55 C65 C85 -179.8(3)
C25 C15 C65 C55 -0.1(4)
N31 C15 C65 C55 -179.8(2)
C25 C15 C65 C85 -179.1(2)
N31 C15 C65 C85 1.2(4)
C44 N41 C16 C26 -104.3(3)
Fe2 N41 C16 C26 76.5(3)
C44 N41 C16 C66 75.4(3)
Fe2 N41 C16 C66 -103.8(2)
C66 C16 C26 C36 -2.4(4)
N41 C16 C26 C36 177.3(2)
C66 C16 C26 C76 179.3(3)
N41 C16 C26 C76 -1.0(4)
C16 C26 C36 C46 0.9(4)
C76 C26 C36 C46 179.2(3)
C26 C36 C46 C56 0.8(4)
C36 C46 C56 C66 -1.1(4)
C46 C56 C66 C16 -0.4(4)
C46 C56 C66 C86 179.6(3)
C26 C16 C66 C56 2.2(4)
N41 C16 C66 C56 -177.5(2)
C26 C16 C66 C86 -177.9(2)
N41 C16 C66 C86 2.4(4)
Fe2 N1 Fe3 N2 175.52(17)
Fe1 N1 Fe3 N2 -2.83(10)
Fe2 N1 Fe3 N51 66.49(19)
Fe1 N1 Fe3 N51 -111.86(9)
Fe2 N1 Fe3 N61 -44.9(2)
Fe1 N1 Fe3 N61 136.74(8)
Fe2 N1 Fe3 Fe1 178.3(2)
C18 N51 C27 C37 163.3(2)
Fe3 N51 C27 C37 -11.8(4)
C18 N51 C27 C17 -15.0(3)
Fe3 N51 C27 C17 169.96(19)
N51 C27 C37 C47 -17.0(4)
C17 C27 C37 C47 161.2(3)
N51 C27 C37 C67 171.7(2)
C17 C27 C37 C67 -10.1(4)
C19 N61 C47 C37 -172.3(2)
Fe3 N61 C47 C37 10.2(4)
C19 N61 C47 C57 5.1(4)
Fe3 N61 C47 C57 -172.35(19)
C27 C37 C47 N61 17.9(4)
C67 C37 C47 N61 -170.8(3)
C27 C37 C47 C57 -159.6(3)
C67 C37 C47 C57 11.7(4)
C27 N51 C18 C68 100.6(3)
Fe3 N51 C18 C68 -83.8(2)
C27 N51 C18 C28 -83.0(3)
Fe3 N51 C18 C28 92.5(2)
C68 C18 C28 C38 0.5(4)
N51 C18 C28 C38 -175.8(2)
C68 C18 C28 C78 -179.2(2)
N51 C18 C28 C78 4.4(4)
C18 C28 C38 C48 -1.3(4)
C78 C28 C38 C48 178.5(3)
C28 C38 C48 C58 0.6(4)
C38 C48 C58 C68 0.9(4)
C48 C58 C68 C18 -1.6(4)
C48 C58 C68 C88 -179.5(2)
C28 C18 C68 C58 0.9(4)
N51 C18 C68 C58 177.1(2)
C28 C18 C68 C88 178.7(2)
N51 C18 C68 C88 -5.0(4)
C47 N61 C19 C69 -91.0(3)
Fe3 N61 C19 C69 86.6(3)
C47 N61 C19 C29 88.1(3)
Fe3 N61 C19 C29 -94.4(3)
C69 C19 C29 C39 2.4(4)
N61 C19 C29 C39 -176.7(2)
C69 C19 C29 C79 -178.6(3)
N61 C19 C29 C79 2.4(4)
C19 C29 C39 C49 -0.9(4)
C79 C29 C39 C49 180.0(3)
C29 C39 C49 C59 -0.9(5)
C39 C49 C59 C69 1.4(5)
C49 C59 C69 C19 0.0(4)
C49 C59 C69 C89 178.3(3)
C29 C19 C69 C59 -1.9(4)
N61 C19 C69 C59 177.2(2)
C29 C19 C69 C89 179.8(3)
N61 C19 C69 C89 -1.1(4)
C10 C20 C30 C40 172.3(4)
C20 C30 C40 C50 172.0(4)
